data_7215601
loop_
_publ_author_name
'Carballo, Rosa'
'Covelo, Berta'
'Fern\'andez-Hermida, Nuria'
'Lago, Ana B.'
'V\'azquez-L\'opez, Ezequiel M.'

_publ_section_title
;
 From copper(II) carboxylate to copper(II) 4-pyridylsulfonate coordination
 polymers as a consequence of the copper(II)-assisted oxidative cleavage
 of the 4,4'-dipyridyldisulfide ligand
;
_journal_coden_ASTM CRECF4
_journal_issue 5
_journal_name_full CrystEngComm
_journal_page_first 817
_journal_page_last 826
_journal_paper_doi 10.1039/b816721d
_journal_volume 11
_journal_year 2009
_chemical_formula_sum 'C14 H14 Cl2 Cu2 N2 O7 S2'
_chemical_formula_weight 584.37
_space_group_IT_number 2
_symmetry_cell_setting triclinic
_symmetry_space_group_name_Hall '-P 1'
_symmetry_space_group_name_H-M 'P -1'
_atom_sites_solution_hydrogens geom
_atom_sites_solution_primary direct
_atom_sites_solution_secondary difmap
_audit_creation_method SHELXL-97
_cell_angle_alpha 108.7040(10)
_cell_angle_beta 95.0000(10)
_cell_angle_gamma 95.8130(10)
_cell_formula_units_Z 2
_cell_length_a 8.4405(6)
_cell_length_b 11.4677(8)
_cell_length_c 11.7069(8)
_cell_measurement_temperature 293(2)
_cell_volume 1059.14(13)
_computing_cell_refinement 'Bruker SMART'
_computing_data_collection 'Bruker SMART'
_computing_data_reduction 'Bruker SHELXTL'
_computing_molecular_graphics 'Bruker SHELXTL'
_computing_publication_material 'Bruker SHELXTL'
_computing_structure_refinement 'SHELXL-97 (Sheldrick, 1997)'
_computing_structure_solution 'SHELXS-97 (Sheldrick, 1990)'
_diffrn_ambient_temperature 293(2)
_diffrn_measured_fraction_theta_full 0.957
_diffrn_measured_fraction_theta_max 0.898
_diffrn_radiation_monochromator graphite
_diffrn_radiation_source 'fine-focus sealed tube'
_diffrn_radiation_type MoK\a
_diffrn_radiation_wavelength 0.71073
_diffrn_reflns_av_R_equivalents 0.0159
_diffrn_reflns_av_sigmaI/netI 0.0347
_diffrn_reflns_limit_h_max 11
_diffrn_reflns_limit_h_min -8
_diffrn_reflns_limit_k_max 13
_diffrn_reflns_limit_k_min -15
_diffrn_reflns_limit_l_max 15
_diffrn_reflns_limit_l_min -14
_diffrn_reflns_number 6597
_diffrn_reflns_theta_full 25.00
_diffrn_reflns_theta_max 28.02
_diffrn_reflns_theta_min 1.85
_exptl_absorpt_coefficient_mu 2.496
_exptl_absorpt_correction_T_max 1.0000
_exptl_absorpt_correction_T_min 0.6803
_exptl_absorpt_correction_type multi-scan
_exptl_crystal_colour blue
_exptl_crystal_density_diffrn 1.832
_exptl_crystal_density_method 'not measured'
_exptl_crystal_description irregular
_exptl_crystal_F_000 584
_exptl_crystal_size_max .53
_exptl_crystal_size_mid .32
_exptl_crystal_size_min .20
_refine_diff_density_max 0.936
_refine_diff_density_min -0.762
_refine_diff_density_rms 0.089
_refine_ls_extinction_method none
_refine_ls_goodness_of_fit_ref 1.046
_refine_ls_hydrogen_treatment mixed
_refine_ls_matrix_type full
_refine_ls_number_parameters 266
_refine_ls_number_reflns 4601
_refine_ls_number_restraints 0
_refine_ls_restrained_S_all 1.046
_refine_ls_R_factor_all 0.0516
_refine_ls_R_factor_gt 0.0416
_refine_ls_shift/su_max 0.001
_refine_ls_shift/su_mean 0.000
_refine_ls_structure_factor_coef Fsqd
_refine_ls_weighting_details 'calc w=1/[\s^2^(Fo^2^)+(0.0662P)^2^+0.0000P] where P=(Fo^2^+2Fc^2^)/3'
_refine_ls_weighting_scheme calc
_refine_ls_wR_factor_gt 0.1074
_refine_ls_wR_factor_ref 0.1120
_reflns_number_gt 3731
_reflns_number_total 4601
_reflns_threshold_expression >2sigma(I)
_cod_duplicate_entry 7200495
_cod_data_source_file b816721d.txt
_cod_data_source_block 1
_cod_depositor_comments
;
The following automatic conversions were performed:

'_symmetry_cell_setting' value 'Triclinic' changed to 'triclinic'
according to
/usr/data/users/saulius/automatic-downloads/retrospective/RSC/lib/dictionaries/cif_core.dic
dictionary named 'cif_core.dic' version 2.4.2 from 2011-04-26.

Automatic conversion script
Id: cif_fix_values 2281 2013-09-26 08:29:07Z andrius 

 Updated bibliographic information.

 Antanas Vaitkus,
 2019-09-18

 Marked entry as a duplicate of entry 7200495.

 Antanas Vaitkus,
 2019-09-18
;
_cod_original_sg_symbol_H-M P-1
_cod_database_code 7215601

loop_
_symmetry_equiv_pos_as_xyz
'x, y, z'
'-x, -y, -z'

loop_
_atom_site_label
_atom_site_type_symbol
_atom_site_fract_x
_atom_site_fract_y
_atom_site_fract_z
_atom_site_U_iso_or_equiv
_atom_site_adp_type
_atom_site_occupancy
_atom_site_symmetry_multiplicity
_atom_site_calc_flag
_atom_site_refinement_flags
Cu1 Cu 0.14452(5) 0.93803(3) 0.01230(3) 0.03418(13) Uani 1 1 d .
Cu2 Cu -0.11221(6) 0.79121(3) -0.21772(3) 0.04252(14) Uani 1 1 d .
O1 O -0.0053(3) 0.95729(19) -0.1159(2) 0.0301(5) Uani 1 1 d .
O11 O -0.0813(5) 0.7482(3) -0.0262(6) 0.132(2) Uani 1 1 d .
O12 O -0.2822(5) 0.8292(4) -0.0651(4) 0.1203(19) Uani 1 1 d .
O21 O 0.2957(3) 0.8667(2) -0.0947(2) 0.0462(6) Uani 1 1 d .
O22 O 0.1293(4) 0.7170(2) -0.2409(2) 0.0567(7) Uani 1 1 d .
O31 O -0.1065(3) 0.8272(2) -0.3711(2) 0.0500(6) Uani 1 1 d .
O32 O 0.0841(3) 0.9922(2) -0.3158(2) 0.0486(6) Uani 1 1 d .
C11 C -0.2062(5) 0.7828(3) -0.0029(3) 0.0464(9) Uani 1 1 d .
H11 H -0.2469 0.7739 0.0656 0.056 Uiso 1 1 calc R
C21 C 0.2617(5) 0.7736(4) -0.1897(3) 0.0506(9) Uani 1 1 d .
H21 H 0.3491 0.7430 -0.2266 0.061 Uiso 1 1 calc R
C31 C -0.0100(5) 0.9072(3) -0.3911(3) 0.0459(8) Uani 1 1 d .
H31 H -0.0093 0.9019 -0.4720 0.055 Uiso 1 1 calc R
N1 N 0.2743(3) 0.9105(2) 0.1479(2) 0.0328(6) Uani 1 1 d .
N2 N 0.2324(4) 0.3771(2) 0.3150(2) 0.0395(6) Uani 1 1 d .
S1 S 0.59778(10) 0.83705(8) 0.44128(8) 0.0400(2) Uani 1 1 d .
S2 S 0.45214(12) 0.77185(7) 0.54307(7) 0.0438(2) Uani 1 1 d .
C1 C 0.4336(4) 0.9417(3) 0.1653(3) 0.0401(7) Uani 1 1 d .
H1 H 0.4806 0.9790 0.1144 0.048 Uiso 1 1 calc R
C2 C 0.5311(4) 0.9210(3) 0.2556(3) 0.0393(7) Uani 1 1 d .
H2 H 0.6415 0.9443 0.2652 0.047 Uiso 1 1 calc R
C3 C 0.4633(4) 0.8652(3) 0.3315(3) 0.0321(6) Uani 1 1 d .
C4 C 0.2970(4) 0.8332(3) 0.3142(3) 0.0392(7) Uani 1 1 d .
H4 H 0.2468 0.7962 0.3640 0.047 Uiso 1 1 calc R
C5 C 0.2090(4) 0.8574(3) 0.2223(3) 0.0387(7) Uani 1 1 d .
H5 H 0.0981 0.8358 0.2112 0.046 Uiso 1 1 calc R
C6 C 0.3759(4) 0.6165(3) 0.4517(3) 0.0362(7) Uani 1 1 d .
C7 C 0.2557(5) 0.5565(3) 0.4930(3) 0.0442(8) Uani 1 1 d .
H7 H 0.2207 0.5960 0.5671 0.053 Uiso 1 1 calc R
C8 C 0.1876(5) 0.4374(3) 0.4237(3) 0.0467(9) Uani 1 1 d .
H8 H 0.1077 0.3973 0.4532 0.056 Uiso 1 1 calc R
C9 C 0.3510(5) 0.4348(3) 0.2771(3) 0.0452(9) Uani 1 1 d .
H9 H 0.3852 0.3931 0.2034 0.054 Uiso 1 1 calc R
C10 C 0.4265(5) 0.5545(3) 0.3421(3) 0.0438(8) Uani 1 1 d .
H10 H 0.5090 0.5917 0.3124 0.053 Uiso 1 1 calc R
H100 H 0.028(4) 0.972(3) -0.161(3) 0.033(11) Uiso 1 1 d .
Cl2 Cl 0.1167(3) 0.37347(17) 0.71900(18) 0.1200(7) Uani 1 1 d .
Cl1 Cl 0.2867(3) 0.5336(2) 0.9492(2) 0.1485(8) Uani 1 1 d .
C100 C 0.1035(8) 0.4770(5) 0.8615(6) 0.0946(19) Uani 1 1 d .
H10A H 0.0529 0.5462 0.8520 0.114 Uiso 1 1 calc R
H10B H 0.0352 0.4358 0.9036 0.114 Uiso 1 1 calc R

loop_
_atom_site_aniso_label
_atom_site_aniso_U_11
_atom_site_aniso_U_22
_atom_site_aniso_U_33
_atom_site_aniso_U_23
_atom_site_aniso_U_13
_atom_site_aniso_U_12
Cu1 0.0348(2) 0.0394(2) 0.0277(2) 0.00831(16) 0.00254(15) 0.01257(17)
Cu2 0.0612(3) 0.0302(2) 0.0286(2) 0.00306(16) 0.00876(19) -0.00877(19)
O1 0.0333(12) 0.0286(10) 0.0274(11) 0.0073(9) 0.0047(9) 0.0050(9)
O11 0.078(3) 0.0487(18) 0.271(6) 0.037(3) 0.085(4) 0.0132(19)
O12 0.082(3) 0.130(3) 0.167(4) 0.113(3) -0.058(3) -0.057(2)
O21 0.0394(13) 0.0594(15) 0.0353(12) 0.0072(11) 0.0065(10) 0.0131(12)
O22 0.071(2) 0.0439(14) 0.0465(15) 0.0005(12) 0.0078(14) 0.0144(14)
O31 0.0646(17) 0.0448(13) 0.0347(13) 0.0153(11) -0.0073(12) -0.0146(12)
O32 0.0441(14) 0.0538(14) 0.0457(14) 0.0182(12) 0.0039(11) -0.0073(12)
C11 0.055(2) 0.0380(17) 0.0398(19) 0.0055(15) 0.0136(17) -0.0053(17)
C21 0.062(3) 0.057(2) 0.0385(19) 0.0144(17) 0.0175(18) 0.027(2)
C31 0.056(2) 0.0490(19) 0.0322(17) 0.0149(15) 0.0033(16) 0.0004(18)
N1 0.0294(13) 0.0356(13) 0.0350(14) 0.0138(11) 0.0020(11) 0.0067(11)
N2 0.0497(17) 0.0309(13) 0.0326(14) 0.0042(11) 0.0088(12) -0.0010(12)
S1 0.0391(5) 0.0364(4) 0.0402(5) 0.0125(3) -0.0093(3) -0.0018(3)
S2 0.0621(6) 0.0328(4) 0.0292(4) 0.0053(3) -0.0027(4) -0.0032(4)
C1 0.0363(18) 0.0493(19) 0.0372(17) 0.0198(15) 0.0043(14) 0.0002(15)
C2 0.0271(16) 0.0463(18) 0.0408(18) 0.0128(15) 0.0000(13) -0.0024(14)
C3 0.0314(16) 0.0280(14) 0.0331(16) 0.0065(12) -0.0010(12) 0.0040(13)
C4 0.0326(17) 0.0453(18) 0.0442(19) 0.0230(15) 0.0037(14) 0.0006(15)
C5 0.0269(16) 0.0450(18) 0.049(2) 0.0223(16) 0.0046(14) 0.0058(14)
C6 0.0448(19) 0.0286(14) 0.0321(16) 0.0087(12) -0.0037(14) 0.0026(14)
C7 0.056(2) 0.0398(17) 0.0294(16) 0.0027(13) 0.0112(15) -0.0005(16)
C8 0.058(2) 0.0404(17) 0.0368(18) 0.0072(15) 0.0163(17) -0.0041(17)
C9 0.053(2) 0.0344(16) 0.0418(19) 0.0029(14) 0.0167(17) 0.0012(16)
C10 0.050(2) 0.0360(16) 0.0423(19) 0.0091(14) 0.0119(16) -0.0030(16)
Cl2 0.1379(16) 0.1029(11) 0.1167(13) 0.0254(10) 0.0587(12) 0.0059(11)
Cl1 0.174(2) 0.1243(15) 0.1460(18) 0.0624(14) -0.0240(16) -0.0057(15)
C100 0.105(5) 0.080(3) 0.116(5) 0.044(3) 0.048(4) 0.025(3)

loop_
_atom_type_symbol
_atom_type_description
_atom_type_scat_dispersion_real
_atom_type_scat_dispersion_imag
_atom_type_scat_source
C C 0.0033 0.0016 'International Tables Vol C Tables 4.2.6.8 and 6.1.1.4'
H H 0.0000 0.0000 'International Tables Vol C Tables 4.2.6.8 and 6.1.1.4'
N N 0.0061 0.0033 'International Tables Vol C Tables 4.2.6.8 and 6.1.1.4'
O O 0.0106 0.0060 'International Tables Vol C Tables 4.2.6.8 and 6.1.1.4'
S S 0.1246 0.1234 'International Tables Vol C Tables 4.2.6.8 and 6.1.1.4'
Cl Cl 0.1484 0.1585 'International Tables Vol C Tables 4.2.6.8 and 6.1.1.4'
Cu Cu 0.3201 1.2651 'International Tables Vol C Tables 4.2.6.8 and 6.1.1.4'

loop_
_geom_angle_atom_site_label_1
_geom_angle_atom_site_label_2
_geom_angle_atom_site_label_3
_geom_angle
_geom_angle_site_symmetry_1
_geom_angle_site_symmetry_3
O21 Cu1 O1 94.95(10) . .
O21 Cu1 O1 168.29(10) . 2_575
O1 Cu1 O1 81.34(10) . 2_575
O21 Cu1 N1 89.50(10) . .
O1 Cu1 N1 173.52(10) . .
O1 Cu1 N1 95.20(10) 2_575 .
O21 Cu1 O11 102.68(12) . .
O1 Cu1 O11 78.21(15) . .
O1 Cu1 O11 87.50(10) 2_575 .
N1 Cu1 O11 96.24(15) . .
O21 Cu1 O12 94.85(14) . 2_575
O1 Cu1 O12 90.35(10) . 2_575
O1 Cu1 O12 74.16(14) 2_575 2_575
N1 Cu1 O12 93.98(11) . 2_575
O11 Cu1 O12 159.74(13) . 2_575
O21 Cu1 Cu1 134.78(8) . 2_575
O1 Cu1 Cu1 40.84(6) . 2_575
O1 Cu1 Cu1 40.50(7) 2_575 2_575
N1 Cu1 Cu1 135.45(8) . 2_575
O11 Cu1 Cu1 80.61(9) . 2_575
O12 Cu1 Cu1 79.83(10) 2_575 2_575
O21 Cu1 Cu2 83.41(7) . .
O1 Cu1 Cu2 35.99(6) . .
O1 Cu1 Cu2 99.48(7) 2_575 .
N1 Cu1 Cu2 140.58(8) . .
O11 Cu1 Cu2 48.56(14) . .
O12 Cu1 Cu2 125.19(8) 2_575 .
Cu1 Cu1 Cu2 65.000(16) 2_575 .
O1 Cu2 O31 94.16(10) . .
O1 Cu2 N2 176.41(10) . 2_565
O31 Cu2 N2 88.01(10) . 2_565
O1 Cu2 O22 91.52(9) . .
O31 Cu2 O22 89.76(11) . .
N2 Cu2 O22 91.34(11) 2_565 .
O1 Cu2 O12 81.89(11) . .
O31 Cu2 O12 134.73(13) . .
N2 Cu2 O12 94.55(12) 2_565 .
O22 Cu2 O12 135.21(12) . .
O1 Cu2 O11 83.09(11) . .
O31 Cu2 O11 172.53(12) . .
N2 Cu2 O11 95.09(12) 2_565 .
O22 Cu2 O11 83.38(12) . .
O12 Cu2 O11 51.89(13) . .
O1 Cu2 Cu1 35.82(7) . .
O31 Cu2 Cu1 120.62(7) . .
N2 Cu2 Cu1 144.16(9) 2_565 .
O22 Cu2 Cu1 69.54(7) . .
O12 Cu2 Cu1 80.43(9) . .
O11 Cu2 Cu1 54.02(9) . .
Cu1 O1 Cu2 108.19(10) . .
Cu1 O1 Cu1 98.66(10) . 2_575
Cu2 O1 Cu1 114.61(11) . 2_575
Cu1 O1 H100 117(3) . .
Cu2 O1 H100 97(3) . .
Cu1 O1 H100 122(3) 2_575 .
C11 O11 Cu2 90.7(4) . .
C11 O11 Cu1 110.9(3) . .
Cu2 O11 Cu1 77.42(12) . .
C11 O12 Cu2 94.8(3) . .
C21 O21 Cu1 125.0(3) . .
C21 O22 Cu2 126.2(2) . .
C31 O31 Cu2 126.9(2) . .
O11 C11 O12 122.2(5) . .
O11 C11 H11 118.9 . .
O12 C11 H11 118.9 . .
O22 C21 O21 129.3(4) . .
O22 C21 H21 115.3 . .
O21 C21 H21 115.3 . .
O32 C31 O31 127.6(3) . .
O32 C31 H31 116.2 . .
O31 C31 H31 116.2 . .
C1 N1 C5 117.8(3) . .
C1 N1 Cu1 119.9(2) . .
C5 N1 Cu1 122.3(2) . .
C9 N2 C8 117.5(3) . .
C9 N2 Cu2 124.0(2) . 2_565
C8 N2 Cu2 118.4(2) . 2_565
C3 S1 S2 104.07(11) . .
C6 S2 S1 105.32(12) . .
N1 C1 C2 122.7(3) . .
N1 C1 H1 118.7 . .
C2 C1 H1 118.7 . .
C1 C2 C3 119.4(3) . .
C1 C2 H2 120.3 . .
C3 C2 H2 120.3 . .
C2 C3 C4 118.1(3) . .
C2 C3 S1 116.4(2) . .
C4 C3 S1 125.5(2) . .
C5 C4 C3 118.7(3) . .
C5 C4 H4 120.6 . .
C3 C4 H4 120.6 . .
N1 C5 C4 123.4(3) . .
N1 C5 H5 118.3 . .
C4 C5 H5 118.3 . .
C7 C6 C10 118.7(3) . .
C7 C6 S2 116.9(2) . .
C10 C6 S2 124.4(3) . .
C6 C7 C8 119.5(3) . .
C6 C7 H7 120.2 . .
C8 C7 H7 120.2 . .
N2 C8 C7 122.5(3) . .
N2 C8 H8 118.8 . .
C7 C8 H8 118.8 . .
N2 C9 C10 123.4(3) . .
N2 C9 H9 118.3 . .
C10 C9 H9 118.3 . .
C6 C10 C9 118.3(3) . .
C6 C10 H10 120.8 . .
C9 C10 H10 120.8 . .
Cl1 C100 Cl2 113.4(3) . .
Cl1 C100 H10A 108.9 . .
Cl2 C100 H10A 108.9 . .
Cl1 C100 H10B 108.9 . .
Cl2 C100 H10B 108.9 . .
H10A C100 H10B 107.7 . .

loop_
_geom_bond_atom_site_label_1
_geom_bond_atom_site_label_2
_geom_bond_distance
_geom_bond_site_symmetry_2
Cu1 O21 1.923(2) .
Cu1 O1 1.960(2) .
Cu1 O1 1.973(2) 2_575
Cu1 N1 1.977(3) .
Cu1 O11 2.637(4) .
Cu1 O12 2.655(4) 2_575
Cu1 Cu1 2.9829(8) 2_575
Cu1 Cu2 3.1808(6) .
Cu2 O1 1.967(2) .
Cu2 O31 1.971(2) .
Cu2 N2 2.011(3) 2_565
Cu2 O22 2.292(3) .
Cu2 O12 2.348(5) .
Cu2 O11 2.443(6) .
O1 Cu1 1.973(2) 2_575
O1 H100 0.68(3) .
O11 C11 1.187(5) .
O12 C11 1.209(5) .
O21 C21 1.257(4) .
O22 C21 1.231(5) .
O31 C31 1.256(4) .
O32 C31 1.236(4) .
C11 H11 0.9300 .
C21 H21 0.9300 .
C31 H31 0.9300 .
N1 C1 1.336(4) .
N1 C5 1.337(4) .
N2 C9 1.330(4) .
N2 C8 1.347(4) .
N2 Cu2 2.011(3) 2_565
S1 C3 1.769(3) .
S1 S2 2.0325(13) .
S2 C6 1.777(3) .
C1 C2 1.379(5) .
C1 H1 0.9300 .
C2 C3 1.381(4) .
C2 H2 0.9300 .
C3 C4 1.394(4) .
C4 C5 1.371(5) .
C4 H4 0.9300 .
C5 H5 0.9300 .
C6 C7 1.376(5) .
C6 C10 1.381(5) .
C7 C8 1.379(5) .
C7 H7 0.9300 .
C8 H8 0.9300 .
C9 C10 1.391(4) .
C9 H9 0.9300 .
C10 H10 0.9300 .
Cl2 C100 1.730(6) .
Cl1 C100 1.721(7) .
C100 H10A 0.9700 .
C100 H10B 0.9700 .

loop_
_geom_hbond_atom_site_label_D
_geom_hbond_atom_site_label_H
_geom_hbond_atom_site_label_A
_geom_hbond_distance_DH
_geom_hbond_distance_HA
_geom_hbond_distance_DA
_geom_hbond_angle_DHA
_geom_hbond_site_symmetry_A
O1 H100 O32 0.68(3) 1.99(4) 2.655(3) 168(4) .
C1 H1 O21 0.93 2.53 3.348(4) 146.6 2_675
C2 H2 O32 0.93 2.32 3.246(4) 172.7 2_675
C7 H7 O22 0.93 2.47 3.396(4) 175.1 1_556
C8 H8 O31 0.93 2.44 2.893(4) 109.9 2_565
C9 H9 O12 0.93 2.56 3.199(6) 126.7 2_565
C100 H10A O22 0.97 2.58 3.332(6) 134.1 1_556

loop_
_geom_torsion_atom_site_label_1
_geom_torsion_atom_site_label_2
_geom_torsion_atom_site_label_3
_geom_torsion_atom_site_label_4
_geom_torsion
C3 S1 S2 C6 75.28(16)
